data_4105134
loop_
_publ_author_name
'Erin Morgan'
'Darren F. MacLean'
'Robert McDonald'
'Laura Turculet'

_publ_section_title
;
 Rhodium and Iridium Amido Complexes Supported by Silyl Pincer Ligation:
 Ammonia N-H Bond Activation by a [PSiP]Ir Complex
;
_journal_name_full 'Journal of the American Chemical Society'
_journal_page_first 14234
_journal_page_last 14236
_journal_paper_doi 10.1021/ja906646v
_journal_volume 131
_journal_year 2009
_chemical_formula_moiety 'C40 H64 P3 Rh Si'
_chemical_formula_sum 'C40 H64 P3 Rh Si'
_chemical_formula_weight 768.82
_chemical_name_systematic
; 

 ? 

;
_space_group_IT_number 14
_symmetry_cell_setting monoclinic
_symmetry_space_group_name_Hall '-P 2ybc'
_symmetry_space_group_name_H-M 'P 1 21/c 1'
_atom_sites_solution_hydrogens geom
_atom_sites_solution_primary direct
_atom_sites_solution_secondary difmap
_audit_creation_method SHELXL-97
_cell_angle_alpha 90.00
_cell_angle_beta 103.2047(6)
_cell_angle_gamma 90.00
_cell_formula_units_Z 4
_cell_length_a 11.9620(6)
_cell_length_b 18.5340(9)
_cell_length_c 18.7300(10)
_cell_measurement_reflns_used 9802
_cell_measurement_temperature 173(2)
_cell_measurement_theta_max 27.43
_cell_measurement_theta_min 2.20
_cell_volume 4042.7(4)
_computing_cell_refinement 'Bruker SAINT'
_computing_data_collection 'Bruker APEX2'
_computing_data_reduction 'Bruker SAINT'
_computing_molecular_graphics 'Bruker SHELXTL'
_computing_publication_material 'Bruker SHELXTL'
_computing_structure_refinement 'SHELXL-97 (Sheldrick, 2008)'
_computing_structure_solution 'DIRDIF-2008 (Beurskens et al., 2008)'
_diffrn_ambient_temperature 173(2)
_diffrn_measured_fraction_theta_full 0.997
_diffrn_measured_fraction_theta_max 0.997
_diffrn_measurement_device_type 'Bruker APEX-II CCD'
_diffrn_measurement_method '\w scans'
_diffrn_radiation_monochromator graphite
_diffrn_radiation_source 'fine-focus sealed tube'
_diffrn_radiation_type MoK\a
_diffrn_radiation_wavelength 0.71073
_diffrn_reflns_av_R_equivalents 0.0248
_diffrn_reflns_av_sigmaI/netI 0.0202
_diffrn_reflns_limit_h_max 15
_diffrn_reflns_limit_h_min -15
_diffrn_reflns_limit_k_max 24
_diffrn_reflns_limit_k_min -23
_diffrn_reflns_limit_l_max 24
_diffrn_reflns_limit_l_min -24
_diffrn_reflns_number 35047
_diffrn_reflns_theta_full 27.52
_diffrn_reflns_theta_max 27.52
_diffrn_reflns_theta_min 1.57
_exptl_absorpt_coefficient_mu 0.597
_exptl_absorpt_correction_T_max 0.8966
_exptl_absorpt_correction_T_min 0.7738
_exptl_absorpt_correction_type integration
_exptl_absorpt_process_details 'SADABS (Sheldrick, 2008)'
_exptl_crystal_colour orange
_exptl_crystal_density_diffrn 1.263
_exptl_crystal_description prism
_exptl_crystal_F_000 1632
_exptl_crystal_size_max 0.45
_exptl_crystal_size_mid 0.25
_exptl_crystal_size_min 0.19
_refine_diff_density_max 1.131
_refine_diff_density_min -0.483
_refine_diff_density_rms 0.053
_refine_ls_extinction_method none
_refine_ls_goodness_of_fit_ref 1.038
_refine_ls_hydrogen_treatment constr
_refine_ls_matrix_type full
_refine_ls_number_parameters 406
_refine_ls_number_reflns 9291
_refine_ls_number_restraints 0
_refine_ls_restrained_S_all 1.038
_refine_ls_R_factor_all 0.0318
_refine_ls_R_factor_gt 0.0264
_refine_ls_shift/su_max 0.002
_refine_ls_shift/su_mean 0.000
_refine_ls_structure_factor_coef Fsqd
_refine_ls_weighting_details 'calc w=1/[\s^2^(Fo^2^)+(0.0341P)^2^+1.7762P] where P=(Fo^2^+2Fc^2^)/3'
_refine_ls_weighting_scheme calc
_refine_ls_wR_factor_gt 0.0659
_refine_ls_wR_factor_ref 0.0693
_reflns_number_gt 8142
_reflns_number_total 9291
_reflns_threshold_expression I>2\s(I)
_cod_data_source_file ja906646v_si_002_2.cif
_cod_data_source_block dal0913
_cod_original_sg_symbol_H-M 'P 21/c'
_cod_database_code 4105134

loop_
_symmetry_equiv_pos_as_xyz
'x, y, z'
'-x, y+1/2, -z+1/2'
'-x, -y, -z'
'x, -y-1/2, z-1/2'

loop_
_atom_site_label
_atom_site_type_symbol
_atom_site_fract_x
_atom_site_fract_y
_atom_site_fract_z
_atom_site_U_iso_or_equiv
_atom_site_adp_type
_atom_site_occupancy
_atom_site_symmetry_multiplicity
_atom_site_calc_flag
_atom_site_refinement_flags
Rh Rh 0.174031(10) 0.244008(7) 0.309917(7) 0.02228(4) Uani 1 1 d .
P1 P 0.35085(3) 0.19838(2) 0.35856(2) 0.02228(9) Uani 1 1 d .
P2 P 0.01059(4) 0.29044(2) 0.33355(2) 0.02692(10) Uani 1 1 d .
P3 P 0.18887(4) 0.30127(3) 0.19994(2) 0.02995(10) Uani 1 1 d .
Si Si 0.11780(4) 0.14451(2) 0.36493(3) 0.02596(10) Uani 1 1 d .
C1 C 0.06456(19) 0.06547(11) 0.30181(12) 0.0444(5) Uani 1 1 d .
H1A H 0.1247 0.0507 0.2770 0.053 Uiso 1 1 calc R
H1B H -0.0041 0.0799 0.2652 0.053 Uiso 1 1 calc R
H1C H 0.0457 0.0250 0.3307 0.053 Uiso 1 1 calc R
C2 C 0.31526(19) 0.29345(14) 0.16074(12) 0.0525(6) Uani 1 1 d .
H2A H 0.3804 0.3183 0.1925 0.063 Uiso 1 1 calc R
H2B H 0.2988 0.3155 0.1119 0.063 Uiso 1 1 calc R
H2C H 0.3342 0.2424 0.1568 0.063 Uiso 1 1 calc R
C3 C 0.0860(2) 0.25425(14) 0.12772(12) 0.0599(7) Uani 1 1 d .
H3A H 0.0111 0.2525 0.1405 0.072 Uiso 1 1 calc R
H3B H 0.1131 0.2050 0.1227 0.072 Uiso 1 1 calc R
H3C H 0.0787 0.2801 0.0812 0.072 Uiso 1 1 calc R
C4 C 0.1508(2) 0.39469(12) 0.17411(13) 0.0586(7) Uani 1 1 d .
H4A H 0.0823 0.4083 0.1914 0.070 Uiso 1 1 calc R
H4B H 0.1350 0.3994 0.1206 0.070 Uiso 1 1 calc R
H4C H 0.2147 0.4265 0.1965 0.070 Uiso 1 1 calc R
C11 C 0.24224(14) 0.10696(9) 0.43691(9) 0.0262(3) Uani 1 1 d .
C12 C 0.35095(14) 0.13361(8) 0.43375(8) 0.0243(3) Uani 1 1 d .
C13 C 0.44834(15) 0.11178(9) 0.48580(9) 0.0296(4) Uani 1 1 d .
H13 H 0.5217 0.1298 0.4832 0.036 Uiso 1 1 calc R
C14 C 0.43879(17) 0.06401(10) 0.54124(9) 0.0335(4) Uani 1 1 d .
H14 H 0.5051 0.0504 0.5772 0.040 Uiso 1 1 calc R
C15 C 0.33266(17) 0.03641(10) 0.54389(10) 0.0370(4) Uani 1 1 d .
H15 H 0.3260 0.0030 0.5812 0.044 Uiso 1 1 calc R
C16 C 0.23587(17) 0.05732(10) 0.49225(10) 0.0347(4) Uani 1 1 d .
H16 H 0.1634 0.0376 0.4944 0.042 Uiso 1 1 calc R
C21 C -0.00831(14) 0.16447(10) 0.40825(9) 0.0307(4) Uani 1 1 d .
C22 C -0.05405(15) 0.23368(10) 0.39468(9) 0.0305(4) Uani 1 1 d .
C23 C -0.14461(17) 0.25604(11) 0.42531(11) 0.0383(4) Uani 1 1 d .
H23 H -0.1734 0.3038 0.4173 0.046 Uiso 1 1 calc R
C24 C -0.19226(16) 0.20895(13) 0.46719(10) 0.0409(5) Uani 1 1 d .
H24 H -0.2537 0.2244 0.4878 0.049 Uiso 1 1 calc R
C25 C -0.15089(17) 0.13948(12) 0.47913(11) 0.0440(5) Uani 1 1 d .
H25 H -0.1847 0.1068 0.5071 0.053 Uiso 1 1 calc R
C26 C -0.05996(16) 0.11764(11) 0.45010(11) 0.0404(4) Uani 1 1 d .
H26 H -0.0317 0.0698 0.4587 0.048 Uiso 1 1 calc R
C31 C 0.43196(14) 0.15172(9) 0.29848(9) 0.0262(3) Uani 1 1 d .
H31 H 0.4437 0.1885 0.2618 0.031 Uiso 1 1 calc R
C32 C 0.35794(17) 0.09258(11) 0.25456(11) 0.0388(4) Uani 1 1 d .
H32A H 0.2826 0.1130 0.2298 0.047 Uiso 1 1 calc R
H32B H 0.3443 0.0542 0.2883 0.047 Uiso 1 1 calc R
C33 C 0.4158(2) 0.06000(14) 0.19735(13) 0.0571(6) Uani 1 1 d .
H33A H 0.4223 0.0973 0.1607 0.069 Uiso 1 1 calc R
H33B H 0.3678 0.0203 0.1715 0.069 Uiso 1 1 calc R
C34 C 0.5356(2) 0.03096(13) 0.23281(13) 0.0525(6) Uani 1 1 d .
H34A H 0.5286 -0.0098 0.2656 0.063 Uiso 1 1 calc R
H34B H 0.5728 0.0128 0.1942 0.063 Uiso 1 1 calc R
C35 C 0.60909(17) 0.08947(11) 0.27633(11) 0.0415(5) Uani 1 1 d .
H35A H 0.6230 0.1278 0.2425 0.050 Uiso 1 1 calc R
H35B H 0.6843 0.0689 0.3011 0.050 Uiso 1 1 calc R
C36 C 0.55146(15) 0.12239(10) 0.33368(10) 0.0335(4) Uani 1 1 d .
H36A H 0.5999 0.1620 0.3594 0.040 Uiso 1 1 calc R
H36B H 0.5448 0.0852 0.3704 0.040 Uiso 1 1 calc R
C41 C 0.45589(14) 0.26630(9) 0.40669(9) 0.0259(3) Uani 1 1 d .
H41 H 0.5251 0.2399 0.4347 0.031 Uiso 1 1 calc R
C42 C 0.49508(17) 0.31890(10) 0.35424(11) 0.0361(4) Uani 1 1 d .
H42A H 0.5338 0.2918 0.3213 0.043 Uiso 1 1 calc R
H42B H 0.4273 0.3434 0.3236 0.043 Uiso 1 1 calc R
C43 C 0.57710(18) 0.37512(11) 0.39635(13) 0.0465(5) Uani 1 1 d .
H43A H 0.6478 0.3509 0.4236 0.056 Uiso 1 1 calc R
H43B H 0.5989 0.4093 0.3613 0.056 Uiso 1 1 calc R
C44 C 0.52316(18) 0.41647(10) 0.44980(12) 0.0437(5) Uani 1 1 d .
H44A H 0.5795 0.4513 0.4775 0.052 Uiso 1 1 calc R
H44B H 0.4561 0.4440 0.4223 0.052 Uiso 1 1 calc R
C45 C 0.48511(19) 0.36534(11) 0.50280(11) 0.0435(5) Uani 1 1 d .
H45A H 0.4457 0.3929 0.5351 0.052 Uiso 1 1 calc R
H45B H 0.5533 0.3417 0.5340 0.052 Uiso 1 1 calc R
C46 C 0.40397(16) 0.30786(10) 0.46153(10) 0.0331(4) Uani 1 1 d .
H46A H 0.3844 0.2735 0.4973 0.040 Uiso 1 1 calc R
H46B H 0.3320 0.3313 0.4351 0.040 Uiso 1 1 calc R
C51 C 0.03280(15) 0.37667(10) 0.38528(9) 0.0317(4) Uani 1 1 d .
H51 H -0.0442 0.3957 0.3884 0.038 Uiso 1 1 calc R
C52 C 0.09035(19) 0.43276(11) 0.34570(11) 0.0418(5) Uani 1 1 d .
H52A H 0.1633 0.4128 0.3377 0.050 Uiso 1 1 calc R
H52B H 0.0398 0.4431 0.2971 0.050 Uiso 1 1 calc R
C53 C 0.1148(2) 0.50272(12) 0.38928(14) 0.0566(6) Uani 1 1 d .
H53A H 0.0414 0.5257 0.3925 0.068 Uiso 1 1 calc R
H53B H 0.1565 0.5365 0.3636 0.068 Uiso 1 1 calc R
C54 C 0.1866(2) 0.48820(14) 0.46633(15) 0.0662(7) Uani 1 1 d .
H54A H 0.2634 0.4706 0.4631 0.079 Uiso 1 1 calc R
H54B H 0.1971 0.5338 0.4946 0.079 Uiso 1 1 calc R
C55 C 0.1303(2) 0.43287(14) 0.50633(13) 0.0575(6) Uani 1 1 d .
H55A H 0.0584 0.4534 0.5155 0.069 Uiso 1 1 calc R
H55B H 0.1821 0.4223 0.5544 0.069 Uiso 1 1 calc R
C56 C 0.10281(17) 0.36315(12) 0.46363(10) 0.0402(4) Uani 1 1 d .
H56A H 0.0588 0.3311 0.4894 0.048 Uiso 1 1 calc R
H56B H 0.1753 0.3384 0.4616 0.048 Uiso 1 1 calc R
C61 C -0.11462(15) 0.30754(10) 0.25532(9) 0.0324(4) Uani 1 1 d .
H61 H -0.0827 0.3313 0.2164 0.039 Uiso 1 1 calc R
C62 C -0.16120(18) 0.23445(12) 0.22384(11) 0.0420(5) Uani 1 1 d .
H62A H -0.0972 0.2050 0.2141 0.050 Uiso 1 1 calc R
H62B H -0.1943 0.2086 0.2604 0.050 Uiso 1 1 calc R
C63 C -0.2533(2) 0.24304(14) 0.15274(13) 0.0538(6) Uani 1 1 d .
H63A H -0.2180 0.2637 0.1143 0.065 Uiso 1 1 calc R
H63B H -0.2848 0.1950 0.1358 0.065 Uiso 1 1 calc R
C64 C -0.34968(19) 0.29162(16) 0.16354(13) 0.0600(7) Uani 1 1 d .
H64A H -0.3910 0.2682 0.1975 0.072 Uiso 1 1 calc R
H64B H -0.4049 0.2988 0.1159 0.072 Uiso 1 1 calc R
C65 C -0.30451(19) 0.36427(15) 0.19444(13) 0.0579(6) Uani 1 1 d .
H65A H -0.3689 0.3937 0.2036 0.070 Uiso 1 1 calc R
H65B H -0.2707 0.3900 0.1581 0.070 Uiso 1 1 calc R
C66 C -0.21308(17) 0.35574(13) 0.26632(12) 0.0466(5) Uani 1 1 d .
H66A H -0.1825 0.4038 0.2838 0.056 Uiso 1 1 calc R
H66B H -0.2487 0.3343 0.3042 0.056 Uiso 1 1 calc R

loop_
_atom_site_aniso_label
_atom_site_aniso_U_11
_atom_site_aniso_U_22
_atom_site_aniso_U_33
_atom_site_aniso_U_23
_atom_site_aniso_U_13
_atom_site_aniso_U_12
Rh 0.02002(7) 0.02585(7) 0.02108(7) 0.00435(5) 0.00496(5) 0.00187(5)
P1 0.02155(19) 0.02131(19) 0.0239(2) 0.00201(15) 0.00501(16) 0.00068(15)
P2 0.0214(2) 0.0362(2) 0.0233(2) 0.00772(17) 0.00523(16) 0.00503(17)
P3 0.0314(2) 0.0355(2) 0.0246(2) 0.00696(18) 0.00991(18) 0.00713(18)
Si 0.0238(2) 0.0263(2) 0.0275(2) 0.00178(18) 0.00514(18) -0.00374(17)
C1 0.0448(12) 0.0402(11) 0.0469(12) -0.0089(9) 0.0080(9) -0.0149(9)
C2 0.0472(12) 0.0754(16) 0.0425(11) 0.0227(11) 0.0259(10) 0.0210(11)
C3 0.0658(17) 0.0859(19) 0.0278(10) -0.0067(11) 0.0100(11) -0.0112(13)
C4 0.0903(19) 0.0468(13) 0.0504(13) 0.0218(10) 0.0404(13) 0.0250(12)
C11 0.0298(8) 0.0215(7) 0.0273(8) 0.0013(6) 0.0063(7) 0.0014(6)
C12 0.0295(8) 0.0211(7) 0.0227(7) 0.0005(6) 0.0064(6) 0.0022(6)
C13 0.0310(9) 0.0289(8) 0.0278(8) -0.0003(7) 0.0044(7) 0.0041(7)
C14 0.0407(10) 0.0326(9) 0.0250(8) 0.0024(7) 0.0031(7) 0.0124(8)
C15 0.0487(11) 0.0324(9) 0.0327(9) 0.0127(8) 0.0151(8) 0.0114(8)
C16 0.0381(10) 0.0284(9) 0.0407(10) 0.0077(8) 0.0152(8) 0.0021(7)
C21 0.0235(8) 0.0395(10) 0.0278(8) 0.0047(7) 0.0035(7) -0.0038(7)
C22 0.0218(8) 0.0450(10) 0.0244(8) 0.0079(7) 0.0043(7) 0.0009(7)
C23 0.0280(9) 0.0558(12) 0.0317(9) 0.0104(8) 0.0081(8) 0.0089(8)
C24 0.0251(9) 0.0690(14) 0.0300(9) 0.0073(9) 0.0093(7) -0.0007(9)
C25 0.0320(10) 0.0622(14) 0.0392(11) 0.0129(10) 0.0109(8) -0.0096(9)
C26 0.0336(10) 0.0435(11) 0.0448(11) 0.0095(9) 0.0108(9) -0.0051(8)
C31 0.0281(8) 0.0244(8) 0.0266(8) 0.0006(6) 0.0070(7) 0.0030(6)
C32 0.0349(10) 0.0374(10) 0.0416(10) -0.0117(8) 0.0034(8) 0.0028(8)
C33 0.0556(14) 0.0650(15) 0.0471(13) -0.0260(11) 0.0043(11) 0.0139(12)
C34 0.0563(14) 0.0493(12) 0.0547(13) -0.0161(10) 0.0184(11) 0.0150(11)
C35 0.0381(11) 0.0434(11) 0.0476(11) 0.0022(9) 0.0189(9) 0.0123(9)
C36 0.0292(9) 0.0349(9) 0.0360(9) -0.0030(8) 0.0069(7) 0.0060(7)
C41 0.0217(8) 0.0227(8) 0.0323(9) -0.0009(6) 0.0040(7) 0.0009(6)
C42 0.0392(10) 0.0285(9) 0.0465(11) -0.0050(8) 0.0217(9) -0.0051(8)
C43 0.0402(11) 0.0307(10) 0.0752(15) -0.0109(10) 0.0267(11) -0.0097(8)
C44 0.0403(11) 0.0295(9) 0.0621(13) -0.0146(9) 0.0134(10) -0.0062(8)
C45 0.0486(12) 0.0396(11) 0.0391(10) -0.0117(9) 0.0034(9) -0.0012(9)
C46 0.0357(10) 0.0334(9) 0.0315(9) -0.0039(7) 0.0103(8) -0.0027(7)
C51 0.0279(9) 0.0396(10) 0.0286(8) 0.0023(7) 0.0085(7) 0.0084(7)
C52 0.0481(12) 0.0395(10) 0.0415(11) -0.0033(9) 0.0180(9) -0.0007(9)
C53 0.0686(16) 0.0417(12) 0.0646(15) -0.0104(11) 0.0256(13) -0.0054(11)
C54 0.0574(15) 0.0608(16) 0.0753(18) -0.0328(14) 0.0044(13) -0.0006(12)
C55 0.0541(14) 0.0727(16) 0.0407(12) -0.0160(11) 0.0005(10) 0.0169(12)
C56 0.0340(10) 0.0545(12) 0.0304(9) -0.0027(9) 0.0036(8) 0.0114(9)
C61 0.0239(8) 0.0468(10) 0.0254(8) 0.0107(7) 0.0032(7) 0.0048(7)
C62 0.0321(10) 0.0573(13) 0.0335(10) 0.0039(9) 0.0007(8) 0.0026(9)
C63 0.0403(12) 0.0787(17) 0.0358(11) 0.0017(11) -0.0049(9) -0.0027(11)
C64 0.0309(11) 0.097(2) 0.0437(12) 0.0155(13) -0.0083(9) 0.0057(12)
C65 0.0376(12) 0.0796(17) 0.0500(13) 0.0154(12) -0.0039(10) 0.0211(11)
C66 0.0318(10) 0.0625(14) 0.0423(11) 0.0087(10) 0.0018(9) 0.0176(9)

loop_
_atom_type_symbol
_atom_type_description
_atom_type_scat_dispersion_real
_atom_type_scat_dispersion_imag
_atom_type_scat_source
C C 0.0033 0.0016 'International Tables Vol C Tables 4.2.6.8 and 6.1.1.4'
H H 0.0000 0.0000 'International Tables Vol C Tables 4.2.6.8 and 6.1.1.4'
Si Si 0.0817 0.0704 'International Tables Vol C Tables 4.2.6.8 and 6.1.1.4'
P P 0.1023 0.0942 'International Tables Vol C Tables 4.2.6.8 and 6.1.1.4'
Rh Rh -1.1178 0.9187 'International Tables Vol C Tables 4.2.6.8 and 6.1.1.4'

loop_
_geom_angle_atom_site_label_1
_geom_angle_atom_site_label_2
_geom_angle_atom_site_label_3
_geom_angle
P1 Rh P2 146.005(16)
P1 Rh Si 82.044(16)
P2 Rh Si 82.115(17)
P1 Rh P3 105.622(16)
P2 Rh P3 103.859(16)
Si Rh P3 147.608(18)
C12 P1 C31 104.44(7)
C12 P1 C41 100.80(8)
C31 P1 C41 102.71(8)
C12 P1 Rh 112.72(5)
C31 P1 Rh 119.90(5)
C41 P1 Rh 114.04(5)
C22 P2 C51 101.35(8)
C22 P2 C61 102.04(8)
C51 P2 C61 104.89(8)
C22 P2 Rh 113.92(6)
C51 P2 Rh 113.65(6)
C61 P2 Rh 118.90(6)
C4 P3 C3 99.84(13)
C4 P3 C2 98.49(11)
C3 P3 C2 98.24(12)
C4 P3 Rh 126.39(7)
C3 P3 Rh 105.04(8)
C2 P3 Rh 123.23(7)
C11 Si C1 104.86(9)
C11 Si C21 109.73(7)
C1 Si C21 103.26(9)
C11 Si Rh 110.62(5)
C1 Si Rh 115.65(7)
C21 Si Rh 112.23(6)
C16 C11 C12 118.00(15)
C16 C11 Si 126.88(14)
C12 C11 Si 115.12(12)
C13 C12 C11 120.07(15)
C13 C12 P1 125.05(13)
C11 C12 P1 114.87(12)
C14 C13 C12 120.55(17)
C15 C14 C13 119.78(17)
C14 C15 C16 120.04(16)
C15 C16 C11 121.53(17)
C22 C21 C26 117.77(17)
C22 C21 Si 114.63(12)
C26 C21 Si 127.59(15)
C21 C22 C23 120.38(16)
C21 C22 P2 115.72(13)
C23 C22 P2 123.89(14)
C24 C23 C22 120.29(19)
C25 C24 C23 120.19(19)
C24 C25 C26 119.65(18)
C25 C26 C21 121.64(19)
C32 C31 C36 110.29(14)
C32 C31 P1 109.98(12)
C36 C31 P1 118.02(12)
C31 C32 C33 111.23(17)
C32 C33 C34 111.32(18)
C35 C34 C33 110.64(18)
C34 C35 C36 111.42(17)
C35 C36 C31 111.44(15)
C46 C41 C42 109.99(14)
C46 C41 P1 109.53(12)
C42 C41 P1 113.07(12)
C43 C42 C41 111.03(17)
C44 C43 C42 111.52(16)
C45 C44 C43 110.66(17)
C44 C45 C46 110.86(16)
C41 C46 C45 112.57(16)
C52 C51 C56 111.52(16)
C52 C51 P2 111.03(12)
C56 C51 P2 109.89(13)
C53 C52 C51 111.79(17)
C52 C53 C54 110.7(2)
C55 C54 C53 111.7(2)
C54 C55 C56 112.53(19)
C55 C56 C51 111.74(17)
C66 C61 C62 110.18(16)
C66 C61 P2 119.85(13)
C62 C61 P2 107.95(12)
C63 C62 C61 111.68(18)
C64 C63 C62 111.4(2)
C63 C64 C65 111.32(19)
C64 C65 C66 111.3(2)
C61 C66 C65 110.98(18)

loop_
_geom_bond_atom_site_label_1
_geom_bond_atom_site_label_2
_geom_bond_distance
Rh P1 2.2668(4)
Rh P2 2.2703(4)
Rh Si 2.2872(5)
Rh P3 2.3597(5)
P1 C12 1.8503(16)
P1 C31 1.8585(16)
P1 C41 1.8597(17)
P2 C22 1.8493(18)
P2 C51 1.8563(19)
P2 C61 1.8676(17)
P3 C4 1.827(2)
P3 C3 1.828(2)
P3 C2 1.831(2)
Si C11 1.8976(17)
Si C1 1.899(2)
Si C21 1.9052(18)
C11 C16 1.401(2)
C11 C12 1.405(2)
C12 C13 1.397(2)
C13 C14 1.389(2)
C14 C15 1.380(3)
C15 C16 1.384(3)
C21 C22 1.395(3)
C21 C26 1.404(2)
C22 C23 1.399(3)
C23 C24 1.381(3)
C24 C25 1.379(3)
C25 C26 1.383(3)
C31 C32 1.526(2)
C31 C36 1.531(2)
C32 C33 1.527(3)
C33 C34 1.533(3)
C34 C35 1.512(3)
C35 C36 1.530(2)
C41 C46 1.525(2)
C41 C42 1.532(2)
C42 C43 1.522(3)
C43 C44 1.517(3)
C44 C45 1.516(3)
C45 C46 1.527(3)
C51 C52 1.529(3)
C51 C56 1.535(2)
C52 C53 1.524(3)
C53 C54 1.525(4)
C54 C55 1.515(4)
C55 C56 1.516(3)
C61 C66 1.529(3)
C61 C62 1.531(3)
C62 C63 1.530(3)
C63 C64 1.513(3)
C64 C65 1.516(4)
C65 C66 1.536(3)

loop_
_geom_torsion_atom_site_label_1
_geom_torsion_atom_site_label_2
_geom_torsion_atom_site_label_3
_geom_torsion_atom_site_label_4
_geom_torsion
P2 Rh P1 C12 43.87(7)
Si Rh P1 C12 -19.07(6)
P3 Rh P1 C12 -166.87(6)
P2 Rh P1 C31 167.41(6)
Si Rh P1 C31 104.47(6)
P3 Rh P1 C31 -43.33(6)
P2 Rh P1 C41 -70.29(7)
Si Rh P1 C41 -133.22(6)
P3 Rh P1 C41 78.97(6)
P1 Rh P2 C22 -52.15(7)
Si Rh P2 C22 10.76(7)
P3 Rh P2 C22 158.31(7)
P1 Rh P2 C51 63.27(7)
Si Rh P2 C51 126.19(6)
P3 Rh P2 C51 -86.26(6)
P1 Rh P2 C61 -172.52(7)
Si Rh P2 C61 -109.60(7)
P3 Rh P2 C61 37.95(7)
P1 Rh P3 C4 -125.80(12)
P2 Rh P3 C4 37.08(12)
Si Rh P3 C4 134.27(12)
P1 Rh P3 C3 119.51(10)
P2 Rh P3 C3 -77.61(10)
Si Rh P3 C3 19.57(10)
P1 Rh P3 C2 8.81(11)
P2 Rh P3 C2 171.69(11)
Si Rh P3 C2 -91.12(11)
P1 Rh Si C11 17.89(6)
P2 Rh Si C11 -131.93(6)
P3 Rh Si C11 124.59(6)
P1 Rh Si C1 -101.09(8)
P2 Rh Si C1 109.08(8)
P3 Rh Si C1 5.60(9)
P1 Rh Si C21 140.81(6)
P2 Rh Si C21 -9.02(6)
P3 Rh Si C21 -112.50(6)
C1 Si C11 C16 -69.79(17)
C21 Si C11 C16 40.53(18)
Rh Si C11 C16 164.88(14)
C1 Si C11 C12 111.32(14)
C21 Si C11 C12 -138.36(13)
Rh Si C11 C12 -14.01(14)
C16 C11 C12 C13 -1.4(2)
Si C11 C12 C13 177.58(12)
C16 C11 C12 P1 179.64(13)
Si C11 C12 P1 -1.36(16)
C31 P1 C12 C13 65.97(16)
C41 P1 C12 C13 -40.32(16)
Rh P1 C12 C13 -162.29(13)
C31 P1 C12 C11 -115.15(13)
C41 P1 C12 C11 138.57(13)
Rh P1 C12 C11 16.60(14)
C11 C12 C13 C14 -0.3(2)
P1 C12 C13 C14 178.49(13)
C12 C13 C14 C15 1.7(3)
C13 C14 C15 C16 -1.2(3)
C14 C15 C16 C11 -0.6(3)
C12 C11 C16 C15 1.9(3)
Si C11 C16 C15 -176.94(14)
C11 Si C21 C22 128.91(13)
C1 Si C21 C22 -119.72(15)
Rh Si C21 C22 5.50(15)
C11 Si C21 C26 -52.35(19)
C1 Si C21 C26 59.02(19)
Rh Si C21 C26 -175.76(15)
C26 C21 C22 C23 3.2(3)
Si C21 C22 C23 -177.93(14)
C26 C21 C22 P2 -175.60(14)
Si C21 C22 P2 3.27(18)
C51 P2 C22 C21 -133.47(14)
C61 P2 C22 C21 118.42(14)
Rh P2 C22 C21 -11.01(16)
C51 P2 C22 C23 47.79(18)
C61 P2 C22 C23 -60.32(18)
Rh P2 C22 C23 170.24(14)
C21 C22 C23 C24 -2.3(3)
P2 C22 C23 C24 176.41(15)
C22 C23 C24 C25 0.0(3)
C23 C24 C25 C26 1.2(3)
C24 C25 C26 C21 -0.2(3)
C22 C21 C26 C25 -2.0(3)
Si C21 C26 C25 179.32(15)
C12 P1 C31 C32 74.61(13)
C41 P1 C31 C32 179.46(12)
Rh P1 C31 C32 -52.84(14)
C12 P1 C31 C36 -53.08(15)
C41 P1 C31 C36 51.77(15)
Rh P1 C31 C36 179.47(11)
C36 C31 C32 C33 -55.7(2)
P1 C31 C32 C33 172.40(15)
C31 C32 C33 C34 56.2(3)
C32 C33 C34 C35 -55.9(3)
C33 C34 C35 C36 55.7(2)
C34 C35 C36 C31 -56.2(2)
C32 C31 C36 C35 55.6(2)
P1 C31 C36 C35 -176.82(13)
C12 P1 C41 C46 -69.91(13)
C31 P1 C41 C46 -177.56(12)
Rh P1 C41 C46 51.13(13)
C12 P1 C41 C42 167.04(12)
C31 P1 C41 C42 59.39(13)
Rh P1 C41 C42 -71.92(13)
C46 C41 C42 C43 54.9(2)
P1 C41 C42 C43 177.73(13)
C41 C42 C43 C44 -57.1(2)
C42 C43 C44 C45 57.1(2)
C43 C44 C45 C46 -55.5(2)
C42 C41 C46 C45 -54.6(2)
P1 C41 C46 C45 -179.44(13)
C44 C45 C46 C41 55.3(2)
C22 P2 C51 C52 178.17(13)
C61 P2 C51 C52 -75.96(14)
Rh P2 C51 C52 55.53(14)
C22 P2 C51 C56 54.31(14)
C61 P2 C51 C56 160.18(13)
Rh P2 C51 C56 -68.33(13)
C56 C51 C52 C53 -54.2(2)
P2 C51 C52 C53 -177.13(16)
C51 C52 C53 C54 55.5(3)
C52 C53 C54 C55 -55.3(3)
C53 C54 C55 C56 54.6(3)
C54 C55 C56 C51 -52.9(3)
C52 C51 C56 C55 52.4(2)
P2 C51 C56 C55 175.99(15)
C22 P2 C61 C66 69.39(17)
C51 P2 C61 C66 -35.98(18)
Rh P2 C61 C66 -164.36(14)
C22 P2 C61 C62 -57.77(14)
C51 P2 C61 C62 -163.14(13)
Rh P2 C61 C62 68.48(13)
C66 C61 C62 C63 55.5(2)
P2 C61 C62 C63 -171.95(15)
C61 C62 C63 C64 -55.4(3)
C62 C63 C64 C65 55.2(3)
C63 C64 C65 C66 -55.8(3)
C62 C61 C66 C65 -55.7(2)
P2 C61 C66 C65 178.16(16)
C64 C65 C66 C61 56.3(3)
